data_4126369
loop_
_publ_author_name
'Wang, Zhijia'
'Zhao, Jianzhang'
'Barbon, Antonio'
'Toffoletti, Antonio'
'Liu, Yan'
'An, Yonglin'
'Xu, Liang'
'Karatay, Ahmet'
'Yaglioglu, Halime Gul'
'Yildiz, Elif Akh\"useyin'
'Hayvali, Mustafa'

_publ_section_title
;
 Radical-Enhanced Intersystem Crossing in New Bodipy Derivatives and
 Application for Efficient Triplet-Triplet Annihilation Upconversion.
;
_journal_issue 23
_journal_name_full 'Journal of the American Chemical Society'
_journal_page_first 7831
_journal_page_last 7842
_journal_paper_doi 10.1021/jacs.7b02063
_journal_volume 139
_journal_year 2017
_chemical_formula_sum 'C33 H42 B F2 N6 O3'
_chemical_formula_weight 619.54
_chemical_name_systematic
; 
 ? 
;
_space_group_IT_number 2
_symmetry_cell_setting triclinic
_symmetry_space_group_name_Hall '-P 1'
_symmetry_space_group_name_H-M 'P -1'
_atom_sites_solution_hydrogens geom
_atom_sites_solution_primary direct
_atom_sites_solution_secondary difmap
_audit_creation_method SHELXL-97
_cell_angle_alpha 98.641(8)
_cell_angle_beta 90.004(8)
_cell_angle_gamma 112.949(7)
_cell_formula_units_Z 2
_cell_length_a 9.0110(9)
_cell_length_b 10.8873(11)
_cell_length_c 17.883(2)
_cell_measurement_reflns_used 16560
_cell_measurement_temperature 273(2)
_cell_measurement_theta_max 19.86
_cell_measurement_theta_min 2.46
_cell_volume 1593.9(3)
_computing_cell_refinement 'Bruker SMART'
_computing_data_collection 'Bruker SMART'
_computing_data_reduction 'Bruker SAINT'
_computing_molecular_graphics 'Bruker SHELXTL'
_computing_publication_material 'Bruker SHELXTL'
_computing_structure_refinement 'SHELXL-97 (Sheldrick, 1997)'
_computing_structure_solution 'SHELXS-97 (Sheldrick, 1990)'
_diffrn_ambient_temperature 273(2)
_diffrn_measured_fraction_theta_full 0.999
_diffrn_measured_fraction_theta_max 0.999
_diffrn_measurement_device_type 'CCD area detector'
_diffrn_radiation_monochromator graphite
_diffrn_radiation_source 'fine-focus sealed tube'
_diffrn_radiation_type MoK\a
_diffrn_radiation_wavelength 0.71073
_diffrn_reflns_av_R_equivalents 0.0544
_diffrn_reflns_av_sigmaI/netI 0.0738
_diffrn_reflns_limit_h_max 10
_diffrn_reflns_limit_h_min -10
_diffrn_reflns_limit_k_max 12
_diffrn_reflns_limit_k_min -12
_diffrn_reflns_limit_l_max 21
_diffrn_reflns_limit_l_min -21
_diffrn_reflns_number 16560
_diffrn_reflns_theta_full 25.00
_diffrn_reflns_theta_max 25.00
_diffrn_reflns_theta_min 2.06
_exptl_absorpt_coefficient_mu 0.092
_exptl_absorpt_correction_T_max 0.9837
_exptl_absorpt_correction_T_min 0.9819
_exptl_absorpt_correction_type multi-scan
_exptl_crystal_colour colorless
_exptl_crystal_density_diffrn 1.291
_exptl_crystal_density_method 'not measured'
_exptl_crystal_description block
_exptl_crystal_F_000 658
_exptl_crystal_size_max 0.20
_exptl_crystal_size_mid 0.19
_exptl_crystal_size_min 0.18
_refine_diff_density_max 0.530
_refine_diff_density_min -0.305
_refine_diff_density_rms 0.057
_refine_ls_extinction_method none
_refine_ls_goodness_of_fit_ref 1.001
_refine_ls_hydrogen_treatment mixed
_refine_ls_matrix_type full
_refine_ls_number_parameters 415
_refine_ls_number_reflns 5606
_refine_ls_number_restraints 0
_refine_ls_restrained_S_all 1.001
_refine_ls_R_factor_all 0.1389
_refine_ls_R_factor_gt 0.0755
_refine_ls_shift/su_max 0.000
_refine_ls_shift/su_mean 0.000
_refine_ls_structure_factor_coef Fsqd
_refine_ls_weighting_details 'calc w=1/[\s^2^(Fo^2^)+(0.1344P)^2^+0.0000P] where P=(Fo^2^+2Fc^2^)/3'
_refine_ls_weighting_scheme calc
_refine_ls_wR_factor_gt 0.2102
_refine_ls_wR_factor_ref 0.2460
_reflns_number_gt 2751
_reflns_number_total 5606
_reflns_threshold_expression >2sigma(I)
_cod_data_source_file ja7b02063_si_002.cif
_cod_data_source_block p
_cod_depositor_comments
;
The following automatic conversions were performed:

'_symmetry_cell_setting' value 'Triclinic' changed to 'triclinic'
according to
/home/data/users/saulius/crontab/automatic-downloads/current/ACS/lib/dictionaries/cif_core.dic
dictionary named 'cif_core.dic' version 2.4.2 from 2011-04-26.

Automatic conversion script
Id: cif_fix_values 4973 2017-02-22 13:04:09Z antanas 
;
_cod_original_sg_symbol_H-M P-1
_cod_database_code 4126369

loop_
_symmetry_equiv_pos_as_xyz
'x, y, z'
'-x, -y, -z'

loop_
_atom_site_label
_atom_site_type_symbol
_atom_site_fract_x
_atom_site_fract_y
_atom_site_fract_z
_atom_site_U_iso_or_equiv
_atom_site_adp_type
_atom_site_occupancy
_atom_site_symmetry_multiplicity
_atom_site_calc_flag
_atom_site_refinement_flags
O1 O 0.3049(3) 0.6655(3) 0.31888(15) 0.0561(7) Uani 1 1 d .
F1 F -0.2063(3) 1.0567(2) 0.00133(13) 0.0715(7) Uani 1 1 d .
F2 F -0.2773(3) 1.0959(2) 0.12123(14) 0.0745(7) Uani 1 1 d .
N1 N -0.2514(4) 0.8852(3) 0.07984(18) 0.0511(8) Uani 1 1 d .
C21 C -0.0101(4) 0.9032(4) 0.1500(2) 0.0469(9) Uani 1 1 d .
C18 C 0.0745(4) 0.8394(4) 0.1933(2) 0.0493(10) Uani 1 1 d .
N2 N -0.0103(4) 1.1018(3) 0.10372(17) 0.0522(8) Uani 1 1 d .
C15 C 0.2325(4) 0.7212(4) 0.2732(2) 0.0462(9) Uani 1 1 d .
N3 N 0.5732(4) 0.6289(3) 0.3970(2) 0.0550(9) Uani 1 1 d .
C20 C 0.1278(4) 0.7727(4) 0.3088(2) 0.0489(10) Uani 1 1 d .
H20A H 0.1104 0.7683 0.3598 0.059 Uiso 1 1 calc R
C22 C 0.0689(5) 1.0395(4) 0.1427(2) 0.0523(10) Uani 1 1 d .
C19 C 0.0500(4) 0.8303(4) 0.2688(2) 0.0499(10) Uani 1 1 d .
H19A H -0.0209 0.8640 0.2930 0.060 Uiso 1 1 calc R
N5 N 0.8154(4) 0.7713(4) 0.4297(2) 0.0658(10) Uani 1 1 d .
C28 C -0.1682(5) 0.8270(4) 0.1193(2) 0.0493(10) Uani 1 1 d .
N4 N 0.7191(4) 0.6909(4) 0.3713(2) 0.0672(10) Uani 1 1 d .
C17 C 0.1791(5) 0.7856(4) 0.1586(2) 0.0612(11) Uani 1 1 d .
H17A H 0.1964 0.7896 0.1076 0.073 Uiso 1 1 calc R
C14 C 0.3954(5) 0.5918(4) 0.2839(2) 0.0619(11) Uani 1 1 d .
H14A H 0.4904 0.6520 0.2629 0.074 Uiso 1 1 calc R
H14B H 0.3297 0.5217 0.2433 0.074 Uiso 1 1 calc R
C29 C -0.2684(5) 0.6883(4) 0.1150(2) 0.0576(11) Uani 1 1 d .
C11 C 0.7289(5) 0.7615(4) 0.4932(3) 0.0589(11) Uani 1 1 d .
C31 C -0.4082(5) 0.6677(4) 0.0734(2) 0.0600(11) Uani 1 1 d .
H31A H -0.4964 0.5856 0.0613 0.072 Uiso 1 1 calc R
C23 C 0.2297(5) 1.1360(4) 0.1642(2) 0.0566(11) Uani 1 1 d .
C16 C 0.2568(5) 0.7273(4) 0.1973(2) 0.0604(11) Uani 1 1 d .
H16A H 0.3257 0.6917 0.1728 0.072 Uiso 1 1 calc R
C26 C 0.0939(5) 1.2288(4) 0.1016(2) 0.0594(11) Uani 1 1 d .
C12 C 0.5762(5) 0.6703(4) 0.4710(3) 0.0600(11) Uani 1 1 d .
H12A H 0.4901 0.6421 0.5018 0.072 Uiso 1 1 calc R
C32 C -0.3956(5) 0.7888(5) 0.0526(2) 0.0590(11) Uani 1 1 d .
C25 C 0.2407(5) 1.2507(4) 0.1384(2) 0.0630(12) Uani 1 1 d .
H25A H 0.3320 1.3311 0.1443 0.076 Uiso 1 1 calc R
C13 C 0.4442(5) 0.5297(4) 0.3444(3) 0.0666(12) Uani 1 1 d .
H13A H 0.3510 0.4864 0.3724 0.080 Uiso 1 1 calc R
H13B H 0.4795 0.4606 0.3205 0.080 Uiso 1 1 calc R
C27 C 0.0509(6) 1.3283(4) 0.0670(3) 0.0782(14) Uani 1 1 d .
H27A H -0.0583 1.2855 0.0456 0.117 Uiso 1 1 calc R
H27B H 0.1225 1.3598 0.0280 0.117 Uiso 1 1 calc R
H27C H 0.0609 1.4034 0.1054 0.117 Uiso 1 1 calc R
C33 C -0.5180(5) 0.8139(5) 0.0080(3) 0.0743(13) Uani 1 1 d .
H33A H -0.4770 0.9074 0.0022 0.111 Uiso 1 1 calc R
H33B H -0.6158 0.7921 0.0342 0.111 Uiso 1 1 calc R
H33C H -0.5400 0.7583 -0.0410 0.111 Uiso 1 1 calc R
B1 B -0.1892(6) 1.0371(5) 0.0753(3) 0.0546(12) Uani 1 1 d .
C10 C 0.8026(6) 0.8363(5) 0.5678(3) 0.0597(14) Uani 0.80 1 d P
H10A H 0.8769 0.9289 0.5643 0.072 Uiso 0.80 1 calc PR
C24 C 0.3638(5) 1.1184(5) 0.2060(3) 0.0761(14) Uani 1 1 d .
H24A H 0.4588 1.2008 0.2117 0.114 Uiso 1 1 calc R
H24B H 0.3869 1.0464 0.1778 0.114 Uiso 1 1 calc R
H24C H 0.3309 1.0969 0.2551 0.114 Uiso 1 1 calc R
C30 C -0.2399(6) 0.5793(4) 0.1465(3) 0.0822(15) Uani 1 1 d .
H30A H -0.3321 0.4956 0.1332 0.123 Uiso 1 1 calc R
H30B H -0.2233 0.6026 0.2006 0.123 Uiso 1 1 calc R
H30C H -0.1460 0.5697 0.1257 0.123 Uiso 1 1 calc R
O2 O 0.8916(5) 0.7574(3) 0.5950(2) 0.0626(10) Uani 0.80 1 d P
C3 C 1.2770(5) 0.8873(4) 0.6119(3) 0.0596(11) Uani 1 1 d .
C2 C 1.1470(5) 0.9290(4) 0.6461(3) 0.0786(15) Uani 1 1 d .
H2A H 1.1915 0.9862 0.6945 0.094 Uiso 1 1 calc R
H2B H 1.1261 0.9850 0.6135 0.094 Uiso 1 1 calc R
C1 C 0.9883(6) 0.8238(5) 0.6591(4) 0.0865(16) Uani 1 1 d .
N6 N 1.2786(4) 0.7679(3) 0.64217(18) 0.0518(8) Uani 1 1 d .
O3 O 1.3985(4) 0.7353(3) 0.62678(18) 0.0815(10) Uani 1 1 d .
C6 C 1.1346(5) 0.6603(4) 0.6647(2) 0.0536(10) Uani 1 1 d .
C7 C 1.1857(5) 0.6031(4) 0.7270(2) 0.0674(12) Uani 1 1 d .
H7A H 1.2333 0.6733 0.7698 0.101 Uiso 1 1 calc R
H7B H 1.2633 0.5671 0.7090 0.101 Uiso 1 1 calc R
H7C H 1.0931 0.5324 0.7420 0.101 Uiso 1 1 calc R
C9 C 1.0162(5) 0.7226(5) 0.6986(3) 0.0726(13) Uani 1 1 d .
H9A H 0.9126 0.6491 0.7008 0.087 Uiso 1 1 calc R
H9B H 1.0556 0.7652 0.7504 0.087 Uiso 1 1 calc R
C8 C 1.0578(7) 0.5501(5) 0.5970(3) 0.0939(17) Uani 1 1 d .
H8A H 1.1351 0.5148 0.5778 0.141 Uiso 1 1 calc R
H8B H 1.0233 0.5869 0.5582 0.141 Uiso 1 1 calc R
H8C H 0.9662 0.4788 0.6123 0.141 Uiso 1 1 calc R
C5 C 1.2526(7) 0.8522(6) 0.5249(3) 0.1018(18) Uani 1 1 d .
H5B H 1.1482 0.7811 0.5109 0.153 Uiso 1 1 calc R
H5C H 1.3346 0.8229 0.5053 0.153 Uiso 1 1 calc R
H5D H 1.2597 0.9307 0.5044 0.153 Uiso 1 1 calc R
C4 C 1.4392(6) 0.9992(5) 0.6314(4) 0.116(2) Uani 1 1 d .
H4B H 1.4576 1.0229 0.6855 0.174 Uiso 1 1 calc R
H4C H 1.4434 1.0765 0.6104 0.174 Uiso 1 1 calc R
H4D H 1.5209 0.9703 0.6109 0.174 Uiso 1 1 calc R
O2' O 0.8309(14) 0.8009(15) 0.6325(8) 0.057(4) Uani 0.20 1 d P

loop_
_atom_site_aniso_label
_atom_site_aniso_U_11
_atom_site_aniso_U_22
_atom_site_aniso_U_33
_atom_site_aniso_U_23
_atom_site_aniso_U_13
_atom_site_aniso_U_12
O1 0.0582(16) 0.0626(17) 0.0592(18) 0.0119(14) -0.0037(14) 0.0357(14)
F1 0.0873(18) 0.0774(16) 0.0580(16) 0.0216(13) -0.0081(13) 0.0373(14)
F2 0.0729(16) 0.0793(16) 0.0819(18) 0.0021(13) 0.0066(14) 0.0453(14)
N1 0.049(2) 0.058(2) 0.054(2) 0.0149(16) -0.0022(17) 0.0272(17)
C21 0.049(2) 0.058(2) 0.041(2) 0.0095(18) -0.0003(19) 0.028(2)
C18 0.049(2) 0.060(2) 0.045(2) 0.0088(19) -0.0026(19) 0.028(2)
N2 0.060(2) 0.055(2) 0.048(2) 0.0124(16) 0.0017(17) 0.0277(18)
C15 0.041(2) 0.046(2) 0.053(3) 0.0061(18) -0.0078(19) 0.0201(18)
N3 0.043(2) 0.059(2) 0.070(3) 0.0196(19) -0.0003(19) 0.0240(17)
C20 0.055(2) 0.053(2) 0.047(2) 0.0110(18) 0.001(2) 0.028(2)
C22 0.055(3) 0.062(3) 0.046(2) 0.006(2) -0.004(2) 0.030(2)
C19 0.049(2) 0.057(2) 0.050(3) 0.0047(19) 0.0008(19) 0.029(2)
N5 0.053(2) 0.066(2) 0.077(3) 0.011(2) -0.006(2) 0.0223(19)
C28 0.056(2) 0.057(2) 0.043(2) 0.0123(18) 0.0016(19) 0.029(2)
N4 0.055(2) 0.072(2) 0.075(3) 0.012(2) 0.009(2) 0.026(2)
C17 0.065(3) 0.094(3) 0.043(2) 0.016(2) 0.008(2) 0.049(3)
C14 0.063(3) 0.061(3) 0.073(3) 0.006(2) -0.009(2) 0.037(2)
C29 0.060(3) 0.061(3) 0.059(3) 0.014(2) 0.003(2) 0.030(2)
C11 0.053(3) 0.060(3) 0.073(3) 0.023(2) -0.001(2) 0.028(2)
C31 0.059(3) 0.055(2) 0.064(3) 0.008(2) -0.002(2) 0.021(2)
C23 0.052(3) 0.066(3) 0.048(3) 0.004(2) 0.001(2) 0.021(2)
C16 0.055(3) 0.083(3) 0.057(3) 0.011(2) 0.005(2) 0.042(2)
C26 0.069(3) 0.053(3) 0.058(3) 0.009(2) 0.008(2) 0.027(2)
C12 0.056(3) 0.073(3) 0.063(3) 0.031(2) 0.006(2) 0.031(2)
C32 0.054(3) 0.073(3) 0.058(3) 0.015(2) 0.005(2) 0.032(2)
C25 0.060(3) 0.056(3) 0.065(3) 0.006(2) 0.006(2) 0.016(2)
C13 0.058(3) 0.054(2) 0.093(4) 0.010(2) -0.011(3) 0.028(2)
C27 0.099(4) 0.061(3) 0.081(3) 0.017(2) 0.000(3) 0.036(3)
C33 0.057(3) 0.091(3) 0.082(3) 0.012(3) -0.014(3) 0.036(3)
B1 0.060(3) 0.067(3) 0.047(3) 0.010(2) 0.001(2) 0.035(3)
C10 0.075(4) 0.055(3) 0.051(3) 0.014(3) -0.033(3) 0.025(3)
C24 0.050(3) 0.087(3) 0.085(4) 0.014(3) -0.015(3) 0.020(2)
C30 0.086(3) 0.063(3) 0.100(4) 0.025(3) -0.014(3) 0.027(3)
O2 0.090(3) 0.048(2) 0.047(2) 0.0028(17) -0.017(2) 0.025(2)
C3 0.054(3) 0.054(2) 0.071(3) 0.024(2) 0.003(2) 0.016(2)
C2 0.071(3) 0.060(3) 0.117(4) 0.029(3) 0.006(3) 0.033(3)
C1 0.069(3) 0.076(3) 0.117(5) 0.034(3) -0.001(3) 0.026(3)
N6 0.0467(19) 0.0560(19) 0.059(2) 0.0153(16) 0.0059(16) 0.0253(16)
O3 0.072(2) 0.105(2) 0.094(2) 0.038(2) 0.0259(19) 0.057(2)
C6 0.054(2) 0.045(2) 0.060(3) 0.014(2) -0.006(2) 0.0158(19)
C7 0.070(3) 0.075(3) 0.066(3) 0.025(2) -0.001(2) 0.034(2)
C9 0.056(3) 0.075(3) 0.097(4) 0.038(3) 0.012(3) 0.028(2)
C8 0.127(4) 0.058(3) 0.077(4) -0.003(3) -0.026(3) 0.020(3)
C5 0.139(5) 0.113(4) 0.075(4) 0.042(3) 0.016(4) 0.063(4)
C4 0.068(3) 0.079(4) 0.186(7) 0.057(4) -0.019(4) 0.000(3)
O2' 0.039(8) 0.085(10) 0.059(10) 0.022(8) 0.031(7) 0.035(7)

loop_
_atom_type_symbol
_atom_type_description
_atom_type_scat_dispersion_real
_atom_type_scat_dispersion_imag
_atom_type_scat_source
C C 0.0033 0.0016 'International Tables Vol C Tables 4.2.6.8 and 6.1.1.4'
H H 0.0000 0.0000 'International Tables Vol C Tables 4.2.6.8 and 6.1.1.4'
B B 0.0013 0.0007 'International Tables Vol C Tables 4.2.6.8 and 6.1.1.4'
N N 0.0061 0.0033 'International Tables Vol C Tables 4.2.6.8 and 6.1.1.4'
O O 0.0106 0.0060 'International Tables Vol C Tables 4.2.6.8 and 6.1.1.4'
F F 0.0171 0.0103 'International Tables Vol C Tables 4.2.6.8 and 6.1.1.4'

loop_
_geom_angle_atom_site_label_1
_geom_angle_atom_site_label_2
_geom_angle_atom_site_label_3
_geom_angle
C15 O1 C14 118.4(3)
C32 N1 C28 108.6(3)
C32 N1 B1 127.1(3)
C28 N1 B1 124.1(3)
C28 C21 C22 121.1(3)
C28 C21 C18 119.6(3)
C22 C21 C18 119.2(3)
C19 C18 C17 117.7(3)
C19 C18 C21 121.2(3)
C17 C18 C21 121.1(3)
C26 N2 C22 107.9(3)
C26 N2 B1 127.0(3)
C22 N2 B1 124.9(3)
C16 C15 C20 119.7(3)
C16 C15 O1 125.2(3)
C20 C15 O1 115.1(3)
C12 N3 N4 110.0(4)
C12 N3 C13 131.0(4)
N4 N3 C13 119.0(4)
C19 C20 C15 119.8(4)
C19 C20 H20A 120.1
C15 C20 H20A 120.1
C21 C22 N2 119.9(4)
C21 C22 C23 132.3(4)
N2 C22 C23 107.7(3)
C20 C19 C18 121.4(3)
C20 C19 H19A 119.3
C18 C19 H19A 119.3
N4 N5 C11 108.8(3)
C21 C28 N1 120.8(3)
C21 C28 C29 131.6(4)
N1 C28 C29 107.5(3)
N5 N4 N3 107.4(4)
C16 C17 C18 121.8(4)
C16 C17 H17A 119.1
C18 C17 H17A 119.1
O1 C14 C13 107.3(3)
O1 C14 H14A 110.3
C13 C14 H14A 110.3
O1 C14 H14B 110.3
C13 C14 H14B 110.3
H14A C14 H14B 108.5
C31 C29 C28 106.0(4)
C31 C29 C30 123.8(4)
C28 C29 C30 130.2(4)
C12 C11 N5 106.6(4)
C12 C11 C10 131.2(5)
N5 C11 C10 122.2(4)
C32 C31 C29 109.1(4)
C32 C31 H31A 125.4
C29 C31 H31A 125.4
C25 C23 C22 105.9(4)
C25 C23 C24 125.6(4)
C22 C23 C24 128.5(4)
C17 C16 C15 119.6(4)
C17 C16 H16A 120.2
C15 C16 H16A 120.2
N2 C26 C25 109.1(4)
N2 C26 C27 123.4(4)
C25 C26 C27 127.4(4)
N3 C12 C11 107.1(4)
N3 C12 H12A 126.4
C11 C12 H12A 126.4
N1 C32 C31 108.8(4)
N1 C32 C33 123.8(4)
C31 C32 C33 127.5(4)
C23 C25 C26 109.5(4)
C23 C25 H25A 125.3
C26 C25 H25A 125.3
N3 C13 C14 112.5(3)
N3 C13 H13A 109.1
C14 C13 H13A 109.1
N3 C13 H13B 109.1
C14 C13 H13B 109.1
H13A C13 H13B 107.8
C26 C27 H27A 109.5
C26 C27 H27B 109.5
H27A C27 H27B 109.5
C26 C27 H27C 109.5
H27A C27 H27C 109.5
H27B C27 H27C 109.5
C32 C33 H33A 109.5
C32 C33 H33B 109.5
H33A C33 H33B 109.5
C32 C33 H33C 109.5
H33A C33 H33C 109.5
H33B C33 H33C 109.5
F1 B1 F2 108.7(3)
F1 B1 N2 110.2(3)
F2 B1 N2 109.9(3)
F1 B1 N1 110.8(4)
F2 B1 N1 109.6(3)
N2 B1 N1 107.6(3)
O2' C10 C11 134.2(8)
O2' C10 O2 42.3(5)
C11 C10 O2 104.7(4)
O2' C10 H10A 111.1
C11 C10 H10A 111.1
O2 C10 H10A 111.1
C23 C24 H24A 109.5
C23 C24 H24B 109.5
H24A C24 H24B 109.5
C23 C24 H24C 109.5
H24A C24 H24C 109.5
H24B C24 H24C 109.5
C29 C30 H30A 109.5
C29 C30 H30B 109.5
H30A C30 H30B 109.5
C29 C30 H30C 109.5
H30A C30 H30C 109.5
H30B C30 H30C 109.5
O2' O2 C1 70.5(9)
O2' O2 C10 59.4(8)
C1 O2 C10 112.8(4)
N6 C3 C4 107.6(3)
N6 C3 C2 110.6(3)
C4 C3 C2 110.3(4)
N6 C3 C5 108.6(4)
C4 C3 C5 107.8(4)
C2 C3 C5 111.7(4)
C1 C2 C3 119.7(4)
C1 C2 H2A 107.4
C3 C2 H2A 107.4
C1 C2 H2B 107.4
C3 C2 H2B 107.4
H2A C2 H2B 106.9
O2 C1 O2' 44.0(6)
O2 C1 C2 114.5(5)
O2' C1 C2 130.2(7)
O2 C1 C9 108.6(4)
O2' C1 C9 120.1(7)
C2 C1 C9 109.1(4)
O3 N6 C6 115.4(3)
O3 N6 C3 116.6(3)
C6 N6 C3 124.7(3)
N6 C6 C7 108.7(3)
N6 C6 C8 109.7(4)
C7 C6 C8 110.1(3)
N6 C6 C9 109.3(3)
C7 C6 C9 106.8(3)
C8 C6 C9 112.3(4)
C6 C7 H7A 109.5
C6 C7 H7B 109.5
H7A C7 H7B 109.5
C6 C7 H7C 109.5
H7A C7 H7C 109.5
H7B C7 H7C 109.5
C1 C9 C6 117.9(4)
C1 C9 H9A 107.8
C6 C9 H9A 107.8
C1 C9 H9B 107.8
C6 C9 H9B 107.8
H9A C9 H9B 107.2
C6 C8 H8A 109.5
C6 C8 H8B 109.5
H8A C8 H8B 109.5
C6 C8 H8C 109.5
H8A C8 H8C 109.5
H8B C8 H8C 109.5
C3 C5 H5B 109.5
C3 C5 H5C 109.5
H5B C5 H5C 109.5
C3 C5 H5D 109.5
H5B C5 H5D 109.5
H5C C5 H5D 109.5
C3 C4 H4B 109.5
C3 C4 H4C 109.5
H4B C4 H4C 109.5
C3 C4 H4D 109.5
H4B C4 H4D 109.5
H4C C4 H4D 109.5
O2 O2' C10 78.3(10)
O2 O2' C1 65.6(7)
C10 O2' C1 121.9(9)

loop_
_geom_bond_atom_site_label_1
_geom_bond_atom_site_label_2
_geom_bond_distance
O1 C15 1.384(4)
O1 C14 1.436(4)
F1 B1 1.389(5)
F2 B1 1.397(5)
N1 C32 1.345(5)
N1 C28 1.403(4)
N1 B1 1.541(6)
C21 C28 1.400(5)
C21 C22 1.400(5)
C21 C18 1.496(5)
C18 C19 1.379(5)
C18 C17 1.393(5)
N2 C26 1.341(5)
N2 C22 1.407(5)
N2 B1 1.536(6)
C15 C16 1.383(5)
C15 C20 1.384(5)
N3 C12 1.329(5)
N3 N4 1.340(4)
N3 C13 1.455(5)
C20 C19 1.369(5)
C20 H20A 0.9300
C22 C23 1.429(5)
C19 H19A 0.9300
N5 N4 1.320(5)
N5 C11 1.371(5)
C28 C29 1.416(5)
C17 C16 1.360(5)
C17 H17A 0.9300
C14 C13 1.507(5)
C14 H14A 0.9700
C14 H14B 0.9700
C29 C31 1.386(5)
C29 C30 1.492(5)
C11 C12 1.362(6)
C11 C10 1.462(7)
C31 C32 1.385(6)
C31 H31A 0.9300
C23 C25 1.365(6)
C23 C24 1.509(6)
C16 H16A 0.9300
C26 C25 1.395(6)
C26 C27 1.494(6)
C12 H12A 0.9300
C32 C33 1.493(5)
C25 H25A 0.9300
C13 H13A 0.9700
C13 H13B 0.9700
C27 H27A 0.9600
C27 H27B 0.9600
C27 H27C 0.9600
C33 H33A 0.9600
C33 H33B 0.9600
C33 H33C 0.9600
C10 O2' 1.328(14)
C10 O2 1.511(6)
C10 H10A 0.9800
C24 H24A 0.9600
C24 H24B 0.9600
C24 H24C 0.9600
C30 H30A 0.9600
C30 H30B 0.9600
C30 H30C 0.9600
O2 O2' 1.039(12)
O2 C1 1.363(6)
C3 N6 1.485(5)
C3 C4 1.492(6)
C3 C2 1.512(6)
C3 C5 1.539(7)
C2 C1 1.488(6)
C2 H2A 0.9700
C2 H2B 0.9700
C1 O2' 1.410(14)
C1 C9 1.492(6)
N6 O3 1.280(4)
N6 C6 1.475(5)
C6 C7 1.508(5)
C6 C8 1.517(6)
C6 C9 1.551(6)
C7 H7A 0.9600
C7 H7B 0.9600
C7 H7C 0.9600
C9 H9A 0.9700
C9 H9B 0.9700
C8 H8A 0.9600
C8 H8B 0.9600
C8 H8C 0.9600
C5 H5B 0.9600
C5 H5C 0.9600
C5 H5D 0.9600
C4 H4B 0.9600
C4 H4C 0.9600
C4 H4D 0.9600
